data_4127921
loop_
_publ_author_name
'Wang, Yanpei'
'Qiu, Shuhai'
'Xie, Sheng'
'Zhou, Long'
'Hong, Youhua'
'Chang, Jingjing'
'Wu, Jishan'
'Zeng, Zebing'

_publ_section_title
;
 Synthesis and Characterization of Oxygen-Embedded Quinoidal Pentacene and
 Nonacene.
;
_journal_issue 5
_journal_name_full 'Journal of the American Chemical Society'
_journal_page_first 2169
_journal_page_last 2176
_journal_paper_doi 10.1021/jacs.8b13884
_journal_volume 141
_journal_year 2019
_chemical_formula_moiety 'C67 H34 Cl10 O6'
_chemical_formula_sum 'C67 H34 Cl10 O6'
_chemical_formula_weight 1289.44
_space_group_crystal_system triclinic
_space_group_IT_number 2
_space_group_name_Hall '-P 1'
_space_group_name_H-M_alt 'P -1'
_symmetry_space_group_name_Hall '-P 1'
_symmetry_space_group_name_H-M 'P -1'
_atom_sites_solution_hydrogens geom
_atom_sites_solution_primary dual
_audit_creation_date 2018-01-30
_audit_creation_method
;
Olex2 1.2
(compiled 2017.08.10 svn.r3458 for OlexSys, GUI svn.r5381)
;
_cell_angle_alpha 107.665(6)
_cell_angle_beta 96.056(7)
_cell_angle_gamma 96.264(7)
_cell_formula_units_Z 2
_cell_length_a 11.5455(12)
_cell_length_b 18.2487(17)
_cell_length_c 22.786(2)
_cell_measurement_reflns_used 8298
_cell_measurement_temperature 170(2)
_cell_measurement_theta_max 54.29
_cell_measurement_theta_min 3.280
_cell_volume 4498.2(8)
_computing_cell_refinement 'SAINT v8.37A (Bruker, 2015)'
_computing_data_reduction 'SAINT v8.37A (Bruker, 2015)'
_computing_molecular_graphics 'Olex2 (Dolomanov et al., 2009)'
_computing_publication_material 'Olex2 (Dolomanov et al., 2009)'
_computing_structure_refinement 'ShelXL (Sheldrick, 2015)'
_computing_structure_solution 'ShelXT (Sheldrick, 2015)'
_diffrn_ambient_temperature 170.01
_diffrn_measured_fraction_theta_full 0.994
_diffrn_measured_fraction_theta_max 0.978
_diffrn_measurement_device_type 'Bruker D8 Venture'
_diffrn_measurement_method '\f and \w scans'
_diffrn_radiation_type GaK\a
_diffrn_radiation_wavelength 1.34139
_diffrn_reflns_av_R_equivalents 0.0975
_diffrn_reflns_av_unetI/netI 0.1059
_diffrn_reflns_Laue_measured_fraction_full 0.994
_diffrn_reflns_Laue_measured_fraction_max 0.978
_diffrn_reflns_limit_h_max 14
_diffrn_reflns_limit_h_min -12
_diffrn_reflns_limit_k_max 22
_diffrn_reflns_limit_k_min -22
_diffrn_reflns_limit_l_max 27
_diffrn_reflns_limit_l_min -27
_diffrn_reflns_number 53216
_diffrn_reflns_point_group_measured_fraction_full 0.994
_diffrn_reflns_point_group_measured_fraction_max 0.978
_diffrn_reflns_theta_full 53.594
_diffrn_reflns_theta_max 55.343
_diffrn_reflns_theta_min 3.280
_diffrn_standards_number 0
_exptl_absorpt_coefficient_mu 2.042
_exptl_absorpt_correction_T_max 0.7508
_exptl_absorpt_correction_T_min 0.4559
_exptl_absorpt_correction_type multi-scan
_exptl_absorpt_process_details
'SADABS-2016/2 (Bruker,2016/2) was used for absorption correction. wR2(int) was 0.1340 before and 0.0841 after correction. The Ratio of minimum to maximum transmission is 0.6072. The \l/2 correction factor is Not present.'
_exptl_crystal_colour green
_exptl_crystal_colour_primary green
_exptl_crystal_density_diffrn 0.952
_exptl_crystal_description plate
_exptl_crystal_F_000 1308
_exptl_crystal_size_max 0.15
_exptl_crystal_size_mid 0.1
_exptl_crystal_size_min 0.01
_refine_diff_density_max 1.158
_refine_diff_density_min -0.532
_refine_diff_density_rms 0.105
_refine_ls_extinction_method none
_refine_ls_goodness_of_fit_ref 0.834
_refine_ls_hydrogen_treatment constr
_refine_ls_matrix_type full
_refine_ls_number_parameters 750
_refine_ls_number_reflns 16979
_refine_ls_number_restraints 0
_refine_ls_restrained_S_all 0.834
_refine_ls_R_factor_all 0.2021
_refine_ls_R_factor_gt 0.1280
_refine_ls_shift/su_max 0.002
_refine_ls_shift/su_mean 0.000
_refine_ls_structure_factor_coef Fsqd
_refine_ls_weighting_details 'w=1/[\s^2^(Fo^2^)+(0.0900P)^2^+30.0000P] where P=(Fo^2^+2Fc^2^)/3'
_refine_ls_weighting_scheme calc
_refine_ls_wR_factor_gt 0.3000
_refine_ls_wR_factor_ref 0.3547
_reflns_Friedel_coverage 0.000
_reflns_number_gt 6511
_reflns_number_total 16979
_reflns_threshold_expression 'I > 2\s(I)'
_cod_data_source_file ja8b13884_si_005.cif
_cod_data_source_block mjl18055_0m
_cod_original_cell_volume 4498.1(8)
_cod_database_code 4127921
_shelx_shelxl_version_number 2017/1
_shelx_space_group_comment
;
The symmetry employed for this shelxl refinement is uniquely defined
by the following loop, which should always be used as a source of
symmetry information in preference to the above space-group names.
They are only intended as comments.
;
_shelx_estimated_absorpt_t_max 0.980
_shelx_estimated_absorpt_t_min 0.749
_olex2_refinement_description
;
1. Fixed Uiso
 At 1.2 times of:
  All C(H) groups, All C(H,H) groups
 At 1.5 times of:
  All C(H,H,H) groups
2.a Secondary CH2 refined with riding coordinates:
 C35(H35A,H35B)
2.b Aromatic/amide H refined with riding coordinates:
 C2(H2), C6(H6), C9(H9), C13(H13), C16(H16), C17(H17), C19(H19), C23(H23),
 C26(H26), C30(H30), C33(H33), C38(H38), C39(H39), C40(H40), C45(H45), C46(H46),
  C47(H47), C51(H51), C52(H52), C53(H53), C57(H57), C58(H58), C59(H59),
 C63(H63), C64(H64), C65(H65)
2.c Idealised Me refined as rotating group:
 C42(H42A,H42B,H42C), C67(H67A,H67B,H67C)
;
_olex2_submission_special_instructions 'No special instructions were received'

loop_
_space_group_symop_operation_xyz
'x, y, z'
'-x, -y, -z'

loop_
_atom_site_label
_atom_site_type_symbol
_atom_site_fract_x
_atom_site_fract_y
_atom_site_fract_z
_atom_site_U_iso_or_equiv
_atom_site_adp_type
_atom_site_occupancy
_atom_site_site_symmetry_order
_atom_site_calc_flag
_atom_site_refinement_flags_posn
Cl1 Cl 1.1706(2) 0.24509(14) 0.09640(13) 0.1012(7) Uani 1 1 d .
Cl2 Cl 0.7486(2) 0.26207(13) -0.02245(13) 0.1022(8) Uani 1 1 d .
Cl3 Cl 1.2467(3) 0.6755(2) 0.27600(19) 0.1566(14) Uani 1 1 d .
Cl4 Cl 0.8653(2) 0.69129(14) 0.12635(12) 0.0999(7) Uani 1 1 d .
Cl5 Cl 0.8284(4) 0.4922(2) 0.4452(2) 0.1741(16) Uani 1 1 d .
Cl6 Cl 0.4671(3) 0.59455(19) 0.33799(19) 0.1434(12) Uani 1 1 d .
Cl7 Cl 1.0026(3) 0.9172(2) 0.6286(2) 0.1676(15) Uani 1 1 d .
Cl8 Cl 0.6124(3) 1.0075(2) 0.5425(2) 0.1869(19) Uani 1 1 d .
Cl9 Cl 0.5762(3) 0.76575(15) 0.81585(14) 0.1130(8) Uani 1 1 d .
Cl10 Cl 0.2079(2) 0.88121(16) 0.72824(18) 0.1327(11) Uani 1 1 d .
O1 O 1.1363(5) 0.4493(3) 0.0170(2) 0.0776(15) Uani 1 1 d .
O2 O 0.8742(5) 0.4745(3) 0.2078(2) 0.0868(18) Uani 1 1 d .
O3 O 0.8583(5) 0.7454(3) 0.3926(3) 0.102(2) Uani 1 1 d .
O4 O 0.6051(4) 0.7573(2) 0.5858(2) 0.0689(13) Uani 1 1 d .
O5 O 0.5953(4) 1.0284(3) 0.7739(2) 0.0703(14) Uani 1 1 d .
O6 O 0.3719(6) 1.0301(3) 0.9772(3) 0.099(2) Uani 1 1 d .
C1 C 1.0766(7) 0.4608(4) 0.0672(3) 0.070(2) Uani 1 1 d .
C2 C 1.0749(7) 0.5347(4) 0.1083(3) 0.072(2) Uani 1 1 d .
H2 H 1.116648 0.579670 0.103111 0.086 Uiso 1 1 calc R
C3 C 1.0070(7) 0.5408(4) 0.1592(3) 0.067(2) Uani 1 1 d .
C4 C 1.0022(7) 0.6140(4) 0.2063(4) 0.075(2) Uani 1 1 d .
C5 C 0.9398(7) 0.6150(4) 0.2543(3) 0.073(2) Uani 1 1 d .
C6 C 0.9306(7) 0.6818(4) 0.3029(4) 0.078(2) Uani 1 1 d .
H6 H 0.973626 0.730233 0.305096 0.094 Uiso 1 1 calc R
C7 C 0.8597(7) 0.6787(4) 0.3479(4) 0.081(3) Uani 1 1 d .
C8 C 0.7960(7) 0.7472(4) 0.4437(4) 0.075(2) Uani 1 1 d .
C9 C 0.8042(7) 0.8169(4) 0.4887(4) 0.075(2) Uani 1 1 d .
H9 H 0.854566 0.860617 0.486688 0.090 Uiso 1 1 calc R
C10 C 0.7395(7) 0.8246(3) 0.5374(3) 0.0627(19) Uani 1 1 d .
C11 C 0.7453(6) 0.8952(4) 0.5870(3) 0.0619(18) Uani 1 1 d .
C12 C 0.6770(6) 0.8969(4) 0.6339(3) 0.0630(18) Uani 1 1 d .
C13 C 0.6686(6) 0.9650(4) 0.6842(3) 0.0613(18) Uani 1 1 d .
H13 H 0.710614 1.013795 0.686645 0.074 Uiso 1 1 calc R
C14 C 0.5999(6) 0.9597(4) 0.7288(3) 0.0614(18) Uani 1 1 d .
C15 C 0.5372(6) 1.0283(4) 0.8237(3) 0.0610(18) Uani 1 1 d .
C16 C 0.5468(7) 1.0972(5) 0.8694(4) 0.082(2) Uani 1 1 d .
H16 H 0.591803 1.142278 0.866304 0.099 Uiso 1 1 calc R
C17 C 0.4888(7) 1.1018(4) 0.9225(4) 0.078(2) Uani 1 1 d .
H17 H 0.492524 1.149848 0.954661 0.094 Uiso 1 1 calc R
C18 C 0.4265(8) 1.0335(5) 0.9257(4) 0.086(3) Uani 1 1 d .
C19 C 0.4133(7) 0.9650(4) 0.8753(4) 0.079(2) Uani 1 1 d .
H19 H 0.364917 0.920085 0.876508 0.095 Uiso 1 1 calc R
C20 C 0.4678(7) 0.9611(4) 0.8249(3) 0.0637(18) Uani 1 1 d .
C21 C 0.4639(6) 0.8885(4) 0.7742(3) 0.0620(18) Uani 1 1 d .
C22 C 0.5298(6) 0.8886(4) 0.7276(3) 0.0589(17) Uani 1 1 d .
C23 C 0.5363(6) 0.8215(4) 0.6769(3) 0.0621(18) Uani 1 1 d .
H23 H 0.491543 0.773179 0.673497 0.075 Uiso 1 1 calc R
C24 C 0.6069(6) 0.8260(4) 0.6327(3) 0.0623(18) Uani 1 1 d .
C25 C 0.6698(6) 0.7572(4) 0.5384(3) 0.067(2) Uani 1 1 d .
C26 C 0.6672(7) 0.6849(4) 0.4941(4) 0.073(2) Uani 1 1 d .
H26 H 0.624485 0.639674 0.498358 0.088 Uiso 1 1 calc R
C27 C 0.7275(7) 0.6794(4) 0.4438(4) 0.079(2) Uani 1 1 d .
C28 C 0.7287(7) 0.6069(4) 0.3942(4) 0.079(2) Uani 1 1 d .
C29 C 0.7968(8) 0.6059(4) 0.3472(4) 0.079(2) Uani 1 1 d .
C30 C 0.7994(8) 0.5398(4) 0.2969(4) 0.088(3) Uani 1 1 d .
H30 H 0.750760 0.492532 0.292769 0.105 Uiso 1 1 calc R
C31 C 0.8709(8) 0.5425(4) 0.2539(4) 0.086(3) Uani 1 1 d .
C32 C 0.9434(7) 0.4728(4) 0.1610(4) 0.074(2) Uani 1 1 d .
C33 C 0.9444(7) 0.4014(4) 0.1186(4) 0.074(2) Uani 1 1 d .
H33 H 0.901648 0.356115 0.122692 0.088 Uiso 1 1 calc R
C34 C 1.0081(7) 0.3956(4) 0.0698(3) 0.067(2) Uani 1 1 d .
C35 C 1.0108(7) 0.3189(4) 0.0201(4) 0.071(2) Uani 1 1 d .
H35A H 1.093194 0.314528 0.012909 0.085 Uiso 1 1 calc R
H35B H 0.965115 0.318431 -0.019387 0.085 Uiso 1 1 calc R
C36 C 0.9595(7) 0.2474(4) 0.0375(4) 0.071(2) Uani 1 1 d .
C37 C 0.8362(7) 0.2177(4) 0.0186(4) 0.075(2) Uani 1 1 d .
C38 C 0.7881(9) 0.1564(5) 0.0370(5) 0.096(3) Uani 1 1 d .
H38 H 0.705711 0.138719 0.026875 0.115 Uiso 1 1 calc R
C39 C 0.8583(9) 0.1205(5) 0.0698(5) 0.099(3) Uani 1 1 d .
H39 H 0.825536 0.075524 0.078514 0.119 Uiso 1 1 calc R
C40 C 0.9730(9) 0.1497(5) 0.0893(5) 0.099(3) Uani 1 1 d .
H40 H 1.019959 0.127808 0.114453 0.119 Uiso 1 1 calc R
C41 C 1.0232(7) 0.2126(4) 0.0722(4) 0.079(2) Uani 1 1 d .
C42 C 1.2042(7) 0.5148(4) 0.0088(4) 0.080(2) Uani 1 1 d .
H42A H 1.228623 0.499687 -0.032625 0.121 Uiso 1 1 calc GR
H42B H 1.274084 0.532716 0.040639 0.121 Uiso 1 1 calc GR
H42C H 1.156462 0.556759 0.012631 0.121 Uiso 1 1 calc GR
C43 C 1.0603(7) 0.6897(4) 0.2013(4) 0.072(2) Uani 1 1 d .
C44 C 1.1732(8) 0.7207(5) 0.2309(4) 0.089(3) Uani 1 1 d .
C45 C 1.2265(9) 0.7934(5) 0.2274(4) 0.089(3) Uani 1 1 d .
H45 H 1.302941 0.815712 0.249607 0.107 Uiso 1 1 calc R
C46 C 1.1724(10) 0.8292(5) 0.1945(5) 0.097(3) Uani 1 1 d .
H46 H 1.210442 0.876889 0.192175 0.117 Uiso 1 1 calc R
C47 C 1.0591(8) 0.7992(4) 0.1622(4) 0.080(2) Uani 1 1 d .
H47 H 1.019878 0.826037 0.138236 0.096 Uiso 1 1 calc R
C48 C 1.0057(7) 0.7302(4) 0.1659(3) 0.068(2) Uani 1 1 d .
C49 C 0.6353(12) 0.5350(5) 0.3896(5) 0.103(4) Uani 1 1 d .
C50 C 0.5124(7) 0.5321(5) 0.3628(4) 0.079(2) Uani 1 1 d .
C51 C 0.4441(11) 0.4608(6) 0.3630(6) 0.126(4) Uani 1 1 d .
H51 H 0.363251 0.451023 0.345583 0.151 Uiso 1 1 calc R
C52 C 0.4859(12) 0.4068(6) 0.3861(6) 0.119(4) Uani 1 1 d .
H52 H 0.432944 0.361806 0.383260 0.143 Uiso 1 1 calc R
C53 C 0.5982(13) 0.4134(5) 0.4127(5) 0.113(4) Uani 1 1 d .
H53 H 0.626084 0.377139 0.431073 0.135 Uiso 1 1 calc R
C54 C 0.6740(10) 0.4839(8) 0.4102(5) 0.120(4) Uani 1 1 d .
C55 C 0.8129(8) 0.9689(4) 0.5855(4) 0.080(3) Uani 1 1 d .
C56 C 0.9335(9) 0.9849(5) 0.6057(5) 0.096(3) Uani 1 1 d .
C57 C 0.9959(11) 1.0562(7) 0.6042(6) 0.129(5) Uani 1 1 d .
H57 H 1.078519 1.067690 0.617463 0.155 Uiso 1 1 calc R
C58 C 0.9394(14) 1.1081(7) 0.5842(7) 0.135(6) Uani 1 1 d .
H58 H 0.981783 1.155264 0.583278 0.162 Uiso 1 1 calc R
C59 C 0.8321(16) 1.0922(6) 0.5674(7) 0.157(6) Uani 1 1 d .
H59 H 0.792984 1.128904 0.554255 0.189 Uiso 1 1 calc R
C60 C 0.7628(10) 1.0217(5) 0.5666(5) 0.106(3) Uani 1 1 d .
C61 C 0.3869(7) 0.8182(4) 0.7726(3) 0.070(2) Uani 1 1 d .
C62 C 0.2639(7) 0.8091(5) 0.7520(4) 0.083(2) Uani 1 1 d .
C63 C 0.1889(8) 0.7453(5) 0.7488(5) 0.105(3) Uani 1 1 d .
H63 H 0.108162 0.740494 0.732613 0.126 Uiso 1 1 calc R
C64 C 0.2272(11) 0.6888(7) 0.7681(6) 0.116(4) Uani 1 1 d .
H64 H 0.172777 0.646003 0.768479 0.139 Uiso 1 1 calc R
C65 C 0.3474(12) 0.6925(5) 0.7879(5) 0.107(3) Uani 1 1 d .
H65 H 0.376271 0.651129 0.799275 0.129 Uiso 1 1 calc R
C66 C 0.4249(7) 0.7599(4) 0.7904(4) 0.074(2) Uani 1 1 d .
C67 C 0.3836(10) 1.0984(5) 1.0271(4) 0.113(4) Uani 1 1 d .
H67A H 0.363080 1.140747 1.011836 0.169 Uiso 1 1 calc GR
H67B H 0.465244 1.111460 1.048135 0.169 Uiso 1 1 calc GR
H67C H 0.330864 1.091088 1.056495 0.169 Uiso 1 1 calc GR

loop_
_atom_site_aniso_label
_atom_site_aniso_U_11
_atom_site_aniso_U_22
_atom_site_aniso_U_33
_atom_site_aniso_U_23
_atom_site_aniso_U_13
_atom_site_aniso_U_12
Cl1 0.0814(14) 0.0894(15) 0.126(2) 0.0251(14) 0.0169(13) 0.0099(12)
Cl2 0.0984(16) 0.0724(13) 0.125(2) 0.0216(13) 0.0034(14) 0.0056(11)
Cl3 0.125(2) 0.150(3) 0.205(4) 0.104(3) -0.020(2) -0.027(2)
Cl4 0.0933(15) 0.0899(15) 0.1152(18) 0.0355(14) 0.0208(14) -0.0057(12)
Cl5 0.244(5) 0.130(3) 0.190(4) 0.086(3) 0.072(3) 0.066(3)
Cl6 0.111(2) 0.117(2) 0.205(4) 0.067(2) 0.010(2) -0.0074(17)
Cl7 0.0903(19) 0.148(3) 0.266(5) 0.075(3) 0.026(2) -0.0031(18)
Cl8 0.148(3) 0.152(3) 0.306(6) 0.151(4) 0.012(3) 0.010(2)
Cl9 0.127(2) 0.0876(16) 0.129(2) 0.0429(15) 0.0104(17) 0.0199(14)
Cl10 0.0802(16) 0.0909(17) 0.214(3) 0.037(2) 0.0047(18) 0.0101(13)
O1 0.106(4) 0.051(3) 0.072(3) 0.008(2) 0.048(3) -0.006(3)
O2 0.134(5) 0.041(3) 0.087(4) 0.010(3) 0.071(4) -0.002(3)
O3 0.135(5) 0.052(3) 0.100(4) -0.008(3) 0.079(4) -0.032(3)
O4 0.091(3) 0.044(2) 0.068(3) 0.007(2) 0.042(3) -0.002(2)
O5 0.077(3) 0.049(3) 0.074(3) 0.002(2) 0.037(3) -0.010(2)
O6 0.136(5) 0.068(3) 0.081(4) 0.000(3) 0.057(4) -0.009(3)
C1 0.103(6) 0.045(4) 0.066(5) 0.014(3) 0.044(4) 0.008(4)
C2 0.097(6) 0.056(4) 0.058(4) 0.009(3) 0.041(4) -0.006(4)
C3 0.085(5) 0.044(4) 0.076(5) 0.020(3) 0.042(4) -0.006(3)
C4 0.097(6) 0.046(4) 0.077(5) 0.010(4) 0.044(4) -0.008(4)
C5 0.115(6) 0.043(4) 0.066(5) 0.014(3) 0.052(4) 0.004(4)
C6 0.101(6) 0.053(4) 0.075(5) 0.012(4) 0.040(5) -0.014(4)
C7 0.106(6) 0.040(4) 0.080(5) -0.005(4) 0.047(5) -0.018(4)
C8 0.093(5) 0.050(4) 0.076(5) 0.008(4) 0.045(4) -0.017(4)
C9 0.094(6) 0.040(4) 0.087(5) 0.011(4) 0.044(5) -0.011(3)
C10 0.088(5) 0.038(3) 0.063(4) 0.011(3) 0.038(4) 0.005(3)
C11 0.082(5) 0.042(3) 0.064(4) 0.016(3) 0.031(4) 0.001(3)
C12 0.076(5) 0.048(4) 0.064(4) 0.015(3) 0.028(4) -0.004(3)
C13 0.069(4) 0.041(3) 0.068(4) 0.011(3) 0.016(4) -0.005(3)
C14 0.067(4) 0.051(4) 0.064(4) 0.014(3) 0.026(4) 0.001(3)
C15 0.069(4) 0.046(4) 0.061(4) 0.004(3) 0.026(4) -0.001(3)
C16 0.089(6) 0.067(5) 0.080(5) 0.006(4) 0.040(5) -0.010(4)
C17 0.089(5) 0.053(4) 0.079(5) -0.001(4) 0.037(4) -0.008(4)
C18 0.101(6) 0.070(5) 0.073(5) 0.001(4) 0.047(5) -0.013(4)
C19 0.088(5) 0.058(4) 0.087(6) 0.009(4) 0.046(5) -0.001(4)
C20 0.082(5) 0.047(4) 0.063(4) 0.014(3) 0.030(4) 0.006(3)
C21 0.068(4) 0.048(4) 0.069(5) 0.014(3) 0.020(4) 0.004(3)
C22 0.063(4) 0.043(3) 0.064(4) 0.006(3) 0.029(3) -0.007(3)
C23 0.063(4) 0.046(4) 0.075(5) 0.012(3) 0.035(4) -0.005(3)
C24 0.076(5) 0.048(4) 0.060(4) 0.014(3) 0.024(4) -0.006(3)
C25 0.077(5) 0.048(4) 0.072(5) 0.008(3) 0.036(4) -0.002(3)
C26 0.090(5) 0.043(4) 0.087(5) 0.016(4) 0.048(4) -0.007(3)
C27 0.105(6) 0.043(4) 0.086(6) 0.005(4) 0.055(5) 0.000(4)
C28 0.105(6) 0.043(4) 0.078(5) 0.000(4) 0.049(5) -0.016(4)
C29 0.117(6) 0.041(4) 0.076(5) 0.008(4) 0.050(5) -0.010(4)
C30 0.123(7) 0.044(4) 0.087(6) -0.002(4) 0.064(5) -0.011(4)
C31 0.123(7) 0.037(4) 0.094(6) 0.006(4) 0.066(5) -0.017(4)
C32 0.107(6) 0.044(4) 0.076(5) 0.017(4) 0.052(5) -0.002(4)
C33 0.085(5) 0.051(4) 0.081(5) 0.011(4) 0.040(4) -0.003(4)
C34 0.098(5) 0.042(4) 0.062(4) 0.011(3) 0.032(4) 0.007(3)
C35 0.091(5) 0.045(4) 0.074(5) 0.009(3) 0.032(4) 0.008(4)
C36 0.082(5) 0.046(4) 0.084(5) 0.014(4) 0.038(4) 0.005(4)
C37 0.092(6) 0.046(4) 0.088(6) 0.022(4) 0.026(5) 0.001(4)
C38 0.089(6) 0.058(5) 0.135(8) 0.020(5) 0.034(6) 0.005(5)
C39 0.089(6) 0.067(5) 0.143(9) 0.030(6) 0.052(6) -0.006(5)
C40 0.119(8) 0.075(6) 0.128(8) 0.053(6) 0.049(7) 0.027(5)
C41 0.086(6) 0.052(4) 0.096(6) 0.023(4) 0.024(5) -0.003(4)
C42 0.093(6) 0.066(5) 0.088(6) 0.026(4) 0.045(5) 0.000(4)
C43 0.092(6) 0.050(4) 0.073(5) 0.011(4) 0.041(4) -0.001(4)
C44 0.092(6) 0.073(5) 0.098(6) 0.027(5) 0.025(5) -0.011(5)
C45 0.099(7) 0.066(5) 0.098(7) 0.027(5) 0.022(5) -0.010(5)
C46 0.123(8) 0.061(5) 0.110(7) 0.027(5) 0.048(6) -0.012(5)
C47 0.096(6) 0.058(4) 0.092(6) 0.029(4) 0.036(5) 0.001(4)
C48 0.092(5) 0.046(4) 0.063(5) 0.006(3) 0.037(4) 0.001(4)
C49 0.185(12) 0.051(5) 0.085(7) 0.018(5) 0.069(7) 0.031(6)
C50 0.058(4) 0.080(5) 0.080(5) 0.010(4) 0.017(4) -0.037(4)
C51 0.134(9) 0.085(7) 0.163(11) 0.045(7) 0.053(8) -0.014(6)
C52 0.143(10) 0.084(7) 0.131(10) 0.025(7) 0.074(9) -0.002(7)
C53 0.156(11) 0.055(5) 0.116(8) 0.011(5) 0.050(8) -0.013(6)
C54 0.101(8) 0.152(11) 0.101(8) 0.018(8) 0.045(6) 0.030(8)
C55 0.103(6) 0.056(4) 0.072(5) 0.004(4) 0.046(5) -0.015(4)
C56 0.101(7) 0.074(6) 0.108(7) 0.023(5) 0.035(6) -0.016(5)
C57 0.121(9) 0.092(8) 0.149(10) 0.005(7) 0.070(8) -0.041(7)
C58 0.163(13) 0.062(7) 0.166(12) 0.013(7) 0.081(10) -0.034(8)
C59 0.241(17) 0.054(6) 0.196(14) 0.052(8) 0.101(14) 0.000(8)
C60 0.127(8) 0.066(5) 0.141(9) 0.059(6) 0.038(7) -0.003(5)
C61 0.083(5) 0.052(4) 0.071(5) 0.006(4) 0.046(4) -0.003(4)
C62 0.074(5) 0.078(5) 0.093(6) 0.021(5) 0.025(5) -0.009(4)
C63 0.081(6) 0.064(5) 0.159(10) 0.019(6) 0.035(6) -0.014(5)
C64 0.119(9) 0.093(8) 0.139(10) 0.031(7) 0.076(8) -0.002(7)
C65 0.178(11) 0.055(5) 0.103(7) 0.032(5) 0.061(8) 0.020(6)
C66 0.080(5) 0.054(4) 0.090(6) 0.020(4) 0.027(4) 0.009(4)
C67 0.146(9) 0.092(7) 0.076(6) -0.014(5) 0.050(6) 0.000(6)

loop_
_atom_type_symbol
_atom_type_description
_atom_type_scat_dispersion_real
_atom_type_scat_dispersion_imag
_atom_type_scat_source
C C 0.0150 0.0070 'International Tables Vol C Tables 4.2.6.8 and 6.1.1.4'
H H 0.0000 0.0000 'International Tables Vol C Tables 4.2.6.8 and 6.1.1.4'
Cl Cl 0.3290 0.5400 'International Tables Vol C Tables 4.2.6.8 and 6.1.1.4'
O O 0.0410 0.0250 'International Tables Vol C Tables 4.2.6.8 and 6.1.1.4'

loop_
_geom_angle_atom_site_label_1
_geom_angle_atom_site_label_2
_geom_angle_atom_site_label_3
_geom_angle
C1 O1 C42 118.8(5)
C31 O2 C32 120.9(5)
C7 O3 C8 120.8(5)
C24 O4 C25 118.8(5)
C14 O5 C15 119.9(5)
C67 O6 C18 117.3(6)
O1 C1 C2 122.0(6)
O1 C1 C34 115.1(6)
C34 C1 C2 122.4(6)
C1 C2 H2 121.1
C1 C2 C3 117.7(6)
C3 C2 H2 121.1
C4 C3 C2 122.8(6)
C32 C3 C2 117.1(6)
C32 C3 C4 120.0(6)
C3 C4 C43 120.7(6)
C5 C4 C3 119.6(6)
C5 C4 C43 119.6(6)
C4 C5 C6 124.7(6)
C4 C5 C31 118.9(6)
C6 C5 C31 116.3(6)
C5 C6 H6 119.3
C7 C6 C5 121.3(6)
C7 C6 H6 119.3
O3 C7 C6 116.6(6)
O3 C7 C29 122.6(6)
C6 C7 C29 120.7(6)
C9 C8 O3 116.8(6)
C9 C8 C27 123.9(6)
C27 C8 O3 119.2(6)
C8 C9 H9 119.9
C8 C9 C10 120.3(6)
C10 C9 H9 119.9
C9 C10 C11 123.7(6)
C9 C10 C25 116.8(6)
C25 C10 C11 119.4(6)
C10 C11 C55 120.7(6)
C12 C11 C10 119.2(6)
C12 C11 C55 119.7(6)
C11 C12 C13 124.9(6)
C11 C12 C24 118.9(6)
C13 C12 C24 116.2(6)
C12 C13 H13 120.0
C14 C13 C12 120.1(6)
C14 C13 H13 120.0
O5 C14 C13 115.5(6)
O5 C14 C22 120.6(6)
C13 C14 C22 123.8(6)
O5 C15 C20 121.3(6)
C16 C15 O5 116.4(6)
C16 C15 C20 122.3(6)
C15 C16 H16 120.2
C15 C16 C17 119.7(7)
C17 C16 H16 120.2
C16 C17 H17 121.1
C18 C17 C16 117.9(7)
C18 C17 H17 121.1
C17 C18 O6 122.9(7)
C17 C18 C19 120.0(7)
C19 C18 O6 117.1(7)
C18 C19 H19 119.2
C20 C19 C18 121.7(7)
C20 C19 H19 119.2
C15 C20 C21 119.0(6)
C19 C20 C15 118.2(6)
C19 C20 C21 122.6(6)
C20 C21 C61 120.0(6)
C22 C21 C20 118.6(6)
C22 C21 C61 121.3(6)
C21 C22 C14 120.0(6)
C21 C22 C23 124.0(6)
C23 C22 C14 116.0(6)
C22 C23 H23 119.7
C24 C23 C22 120.6(6)
C24 C23 H23 119.7
O4 C24 C12 121.6(6)
O4 C24 C23 115.0(5)
C23 C24 C12 123.4(6)
O4 C25 C10 121.9(6)
O4 C25 C26 115.3(6)
C26 C25 C10 122.6(6)
C25 C26 H26 120.3
C27 C26 C25 119.4(6)
C27 C26 H26 120.3
C8 C27 C28 119.3(6)
C26 C27 C8 116.7(6)
C26 C27 C28 123.9(6)
C27 C28 C49 117.7(6)
C29 C28 C27 120.1(6)
C29 C28 C49 121.4(6)
C28 C29 C7 117.7(6)
C28 C29 C30 123.7(6)
C30 C29 C7 118.4(6)
C29 C30 H30 119.8
C31 C30 C29 120.5(6)
C31 C30 H30 119.8
O2 C31 C5 120.2(6)
C30 C31 O2 117.4(6)
C30 C31 C5 122.4(6)
C3 C32 O2 120.2(6)
C33 C32 O2 116.3(6)
C33 C32 C3 123.4(6)
C32 C33 H33 120.3
C32 C33 C34 119.5(6)
C34 C33 H33 120.3
C1 C34 C33 119.4(6)
C1 C34 C35 118.0(6)
C33 C34 C35 122.5(6)
C34 C35 H35A 109.0
C34 C35 H35B 109.0
C34 C35 C36 113.0(6)
H35A C35 H35B 107.8
C36 C35 H35A 109.0
C36 C35 H35B 109.0
C37 C36 C35 118.7(7)
C41 C36 C35 124.0(7)
C41 C36 C37 117.3(7)
C36 C37 Cl2 119.8(6)
C38 C37 Cl2 121.0(7)
C38 C37 C36 119.1(8)
C37 C38 H38 119.4
C37 C38 C39 121.1(9)
C39 C38 H38 119.4
C38 C39 H39 120.1
C40 C39 C38 119.8(9)
C40 C39 H39 120.1
C39 C40 H40 120.1
C39 C40 C41 119.8(10)
C41 C40 H40 120.1
C36 C41 Cl1 119.8(6)
C36 C41 C40 122.6(8)
C40 C41 Cl1 117.6(8)
O1 C42 H42A 109.5
O1 C42 H42B 109.5
O1 C42 H42C 109.5
H42A C42 H42B 109.5
H42A C42 H42C 109.5
H42B C42 H42C 109.5
C44 C43 C4 120.2(8)
C44 C43 C48 116.9(7)
C48 C43 C4 122.9(8)
C43 C44 Cl3 120.2(6)
C43 C44 C45 120.0(9)
C45 C44 Cl3 119.7(8)
C44 C45 H45 119.5
C46 C45 C44 121.0(9)
C46 C45 H45 119.5
C45 C46 H46 119.3
C45 C46 C47 121.3(8)
C47 C46 H46 119.3
C46 C47 H47 120.7
C48 C47 C46 118.6(9)
C48 C47 H47 120.7
C43 C48 Cl4 118.0(5)
C47 C48 Cl4 119.8(7)
C47 C48 C43 122.2(8)
C50 C49 C28 119.0(8)
C54 C49 C28 115.6(12)
C54 C49 C50 125.4(11)
C49 C50 Cl6 124.7(6)
C51 C50 Cl6 126.5(8)
C51 C50 C49 108.9(9)
C50 C51 H51 117.3
C52 C51 C50 125.4(12)
C52 C51 H51 117.3
C51 C52 H52 118.1
C53 C52 C51 123.8(11)
C53 C52 H52 118.1
C52 C53 H53 123.6
C52 C53 C54 112.7(11)
C54 C53 H53 123.6
C49 C54 Cl5 123.2(12)
C49 C54 C53 123.7(12)
C53 C54 Cl5 113.0(11)
C56 C55 C11 119.5(9)
C60 C55 C11 123.0(9)
C60 C55 C56 117.5(8)
C55 C56 Cl7 119.1(7)
C55 C56 C57 118.3(10)
C57 C56 Cl7 122.5(9)
C56 C57 H57 119.3
C58 C57 C56 121.4(12)
C58 C57 H57 119.3
C57 C58 H58 120.8
C59 C58 C57 118.3(11)
C59 C58 H58 120.8
C58 C59 H59 118.0
C58 C59 C60 123.9(15)
C60 C59 H59 118.0
C55 C60 Cl8 120.6(7)
C55 C60 C59 120.5(12)
C59 C60 Cl8 118.9(10)
C62 C61 C21 120.0(7)
C66 C61 C21 123.9(8)
C66 C61 C62 116.1(7)
C61 C62 Cl10 119.0(6)
C63 C62 Cl10 118.3(8)
C63 C62 C61 122.7(9)
C62 C63 H63 119.7
C64 C63 C62 120.6(10)
C64 C63 H63 119.7
C63 C64 H64 119.9
C63 C64 C65 120.2(9)
C65 C64 H64 119.9
C64 C65 H65 121.0
C64 C65 C66 118.1(9)
C66 C65 H65 121.0
C61 C66 Cl9 119.2(6)
C61 C66 C65 122.2(9)
C65 C66 Cl9 118.6(7)
O6 C67 H67A 109.5
O6 C67 H67B 109.5
O6 C67 H67C 109.5
H67A C67 H67B 109.5
H67A C67 H67C 109.5
H67B C67 H67C 109.5

loop_
_geom_bond_atom_site_label_1
_geom_bond_atom_site_label_2
_geom_bond_distance
Cl1 C41 1.714(9)
Cl2 C37 1.730(9)
Cl3 C44 1.714(10)
Cl4 C48 1.731(8)
Cl5 C54 1.844(12)
Cl6 C50 1.533(10)
Cl7 C56 1.720(11)
Cl8 C60 1.731(11)
Cl9 C66 1.762(9)
Cl10 C62 1.729(9)
O1 C1 1.370(8)
O1 C42 1.427(8)
O2 C31 1.367(8)
O2 C32 1.395(8)
O3 C7 1.331(8)
O3 C8 1.425(8)
O4 C24 1.374(8)
O4 C25 1.377(8)
O5 C14 1.370(8)
O5 C15 1.377(8)
O6 C18 1.403(9)
O6 C67 1.392(9)
C1 C2 1.393(9)
C1 C34 1.376(9)
C2 H2 0.9500
C2 C3 1.452(9)
C3 C4 1.449(9)
C3 C32 1.385(8)
C4 C5 1.367(9)
C4 C43 1.510(9)
C5 C6 1.400(9)
C5 C31 1.464(9)
C6 H6 0.9500
C6 C7 1.388(10)
C7 C29 1.438(9)
C8 C9 1.357(9)
C8 C27 1.395(9)
C9 H9 0.9500
C9 C10 1.383(9)
C10 C11 1.423(9)
C10 C25 1.403(9)
C11 C12 1.389(9)
C11 C55 1.491(9)
C12 C13 1.432(9)
C12 C24 1.439(8)
C13 H13 0.9500
C13 C14 1.373(9)
C14 C22 1.444(8)
C15 C16 1.353(9)
C15 C20 1.399(9)
C16 H16 0.9500
C16 C17 1.428(10)
C17 H17 0.9500
C17 C18 1.395(10)
C18 C19 1.397(10)
C19 H19 0.9500
C19 C20 1.355(9)
C20 C21 1.462(9)
C21 C22 1.370(9)
C21 C61 1.468(9)
C22 C23 1.421(9)
C23 H23 0.9500
C23 C24 1.378(9)
C25 C26 1.392(9)
C26 H26 0.9500
C26 C27 1.387(9)
C27 C28 1.458(9)
C28 C29 1.392(9)
C28 C49 1.574(12)
C29 C30 1.395(9)
C30 H30 0.9500
C30 C31 1.355(9)
C32 C33 1.369(9)
C33 H33 0.9500
C33 C34 1.381(9)
C34 C35 1.517(9)
C35 H35A 0.9900
C35 H35B 0.9900
C35 C36 1.551(9)
C36 C37 1.437(11)
C36 C41 1.362(11)
C37 C38 1.390(11)
C38 H38 0.9500
C38 C39 1.391(13)
C39 H39 0.9500
C39 C40 1.346(13)
C40 H40 0.9500
C40 C41 1.407(11)
C42 H42A 0.9800
C42 H42B 0.9800
C42 H42C 0.9800
C43 C44 1.377(11)
C43 C48 1.397(11)
C44 C45 1.428(11)
C45 H45 0.9500
C45 C46 1.291(12)
C46 H46 0.9500
C46 C47 1.395(13)
C47 H47 0.9500
C47 C48 1.370(9)
C49 C50 1.472(14)
C49 C54 1.267(14)
C50 C51 1.448(11)
C51 H51 0.9500
C51 C52 1.358(15)
C52 H52 0.9500
C52 C53 1.350(16)
C53 H53 0.9500
C53 C54 1.494(15)
C55 C56 1.388(12)
C55 C60 1.331(12)
C56 C57 1.427(13)
C57 H57 0.9500
C57 C58 1.366(18)
C58 H58 0.9500
C58 C59 1.233(19)
C59 H59 0.9500
C59 C60 1.433(13)
C61 C62 1.423(11)
C61 C66 1.347(10)
C62 C63 1.351(11)
C63 H63 0.9500
C63 C64 1.337(14)
C64 H64 0.9500
C64 C65 1.400(15)
C65 H65 0.9500
C65 C66 1.423(12)
C67 H67A 0.9800
C67 H67B 0.9800
C67 H67C 0.9800
